data_7234423
loop_
_publ_author_name
'Liang Xu'
'Hai Zhu'
'Guankui Long'
'Jun Zhao'
'Dongsheng Li'
'Rakesh Ganguly'
'Yongxin Li'
'Qing-Hua Xu'
'Qichun Zhang'

_publ_section_title
;
 4-Diphenylamino-phenyl substituted pyrazine: nonlinear optical switching
 by protonation
;
_journal_name_full 'Journal of Materials Chemistry C'
_journal_page_first 9191
_journal_page_last 9196
_journal_paper_doi 10.1039/C5TC01657F
_journal_volume 3
_journal_year 2015
_chemical_formula_sum 'C46 H36 N4'
_chemical_formula_weight 644.79
_space_group_crystal_system monoclinic
_space_group_IT_number 14
_space_group_name_Hall '-P 2ybc'
_space_group_name_H-M_alt 'P 1 21/c 1'
_atom_sites_solution_hydrogens geom
_cell_angle_alpha 90
_cell_angle_beta 93.751(6)
_cell_angle_gamma 90
_cell_formula_units_Z 4
_cell_length_a 6.3955(13)
_cell_length_b 19.271(4)
_cell_length_c 28.780(6)
_cell_measurement_reflns_used 1330
_cell_measurement_temperature 103.(2)
_cell_measurement_theta_max 20.8933
_cell_measurement_theta_min 2.3756
_cell_volume 3539.5(13)
_computing_cell_refinement 'SAINT V8.34A (Bruker AXS Inc., 2013)'
_computing_data_collection 'APEX2 (Bruker AXS Inc., 2014)'
_computing_data_reduction 'SAINT V8.34A (Bruker AXS Inc., 2013)'
_computing_molecular_graphics 'XP (Bruker AXS Inc., 2014)'
_computing_publication_material 'APEX2 (Bruker AXS Inc., 2014)'
_computing_structure_refinement 'SHELXL-2014/6 (Sheldrick, 2014)'
_diffrn_ambient_temperature 103.(2)
_diffrn_detector_area_resol_mean 8.3333
_diffrn_measured_fraction_theta_full 0.995
_diffrn_measured_fraction_theta_max 0.995
_diffrn_measurement_device_type 'CCD area detector'
_diffrn_measurement_method 'phi and omega scans'
_diffrn_radiation_monochromator graphite
_diffrn_radiation_type MoK\a
_diffrn_radiation_wavelength 0.71073
_diffrn_reflns_av_R_equivalents 0.2003
_diffrn_reflns_av_unetI/netI 0.2410
_diffrn_reflns_limit_h_max 7
_diffrn_reflns_limit_h_min -3
_diffrn_reflns_limit_k_max 23
_diffrn_reflns_limit_k_min -23
_diffrn_reflns_limit_l_max 34
_diffrn_reflns_limit_l_min -35
_diffrn_reflns_number 26250
_diffrn_reflns_theta_full 25.74
_diffrn_reflns_theta_max 25.74
_diffrn_reflns_theta_min 2.11
_diffrn_source 'fine-focus sealed tube'
_exptl_absorpt_coefficient_mu 0.071
_exptl_absorpt_correction_T_max 1.00
_exptl_absorpt_correction_T_min 0.66
_exptl_absorpt_correction_type multi-scan
_exptl_absorpt_process_details 'SADABS V2014/4 (Bruker AXS Inc.)'
_exptl_crystal_colour yellow
_exptl_crystal_density_diffrn 1.210
_exptl_crystal_density_method 'not measured'
_exptl_crystal_description needle
_exptl_crystal_F_000 1360
_exptl_crystal_size_max 0.420
_exptl_crystal_size_mid 0.120
_exptl_crystal_size_min 0.060
_refine_diff_density_max 0.247
_refine_diff_density_min -0.281
_refine_ls_extinction_coef 0.0057(5)
_refine_ls_extinction_method SHELXL
_refine_ls_goodness_of_fit_ref 0.977
_refine_ls_hydrogen_treatment constr
_refine_ls_matrix_type full
_refine_ls_number_parameters 454
_refine_ls_number_reflns 6729
_refine_ls_number_restraints 0
_refine_ls_restrained_S_all 0.977
_refine_ls_R_factor_all 0.2386
_refine_ls_R_factor_gt 0.0827
_refine_ls_shift/su_max 0.000
_refine_ls_shift/su_mean 0.000
_refine_ls_structure_factor_coef Fsqd
_refine_ls_weighting_details 'w=1/[\s^2^(Fo^2^)+(0.0514P)^2^] where P=(Fo^2^+2Fc^2^)/3'
_refine_ls_weighting_scheme calc
_refine_ls_wR_factor_gt 0.1344
_refine_ls_wR_factor_ref 0.1827
_reflns_number_gt 2584
_reflns_number_total 6729
_reflns_threshold_expression 'I > 2\s(I)'
_cod_data_source_file J-Mater-Chem-C-2015-3-9191.cif
_cod_data_source_block II
_cod_original_cell_volume 3539.5(12)
_cod_database_code 7234423

loop_
_space_group_symop_operation_xyz
'x, y, z'
'-x, y+1/2, -z+1/2'
'-x, -y, -z'
'x, -y-1/2, z-1/2'

loop_
_atom_site_type_symbol
_atom_site_label
_atom_site_fract_x
_atom_site_fract_y
_atom_site_fract_z
_atom_site_U_iso_or_equiv
_atom_site_adp_type
_atom_site_calc_flag
_atom_site_refinement_flags_adp
_atom_site_refinement_flags_occupancy
_atom_site_refinement_flags_posn
_atom_site_occupancy
_atom_site_disorder_assembly
_atom_site_disorder_group
C C1 0.2073(9) 0.4251(2) 0.40682(16) 0.0311(13) Uani d . . . 1 . .
C C2 0.0044(9) 0.4371(2) 0.41788(16) 0.0344(13) Uani d . . . 1 . .
H H2 -0.0968 0.4533 0.3948 0.041 Uiso calc U . R 1 . .
C C3 -0.0522(9) 0.4254(2) 0.46359(16) 0.0382(14) Uani d . . . 1 . .
H H3 -0.1917 0.434 0.4716 0.046 Uiso calc U . R 1 . .
C C4 0.0957(9) 0.4014(2) 0.49687(17) 0.0397(15) Uani d . . . 1 . .
H H4 0.0579 0.3937 0.5278 0.048 Uiso calc U . R 1 . .
C C5 0.2963(9) 0.3886(2) 0.48541(17) 0.0408(15) Uani d . . . 1 . .
H H5 0.3969 0.3715 0.5083 0.049 Uiso calc U . R 1 . .
C C6 0.3541(8) 0.4008(2) 0.44003(16) 0.0360(13) Uani d . . . 1 . .
H H6 0.4937 0.3922 0.4322 0.043 Uiso calc U . R 1 . .
C C7 0.1687(8) 0.4102(2) 0.32115(15) 0.0322(13) Uani d . . . 1 . .
C C8 0.0726(8) 0.3459(2) 0.32440(17) 0.0385(14) Uani d . . . 1 . .
H H8 0.0796 0.3219 0.3533 0.046 Uiso calc U . R 1 . .
C C9 -0.0331(9) 0.3168(2) 0.28574(17) 0.0449(15) Uani d . . . 1 . .
H H9 -0.0996 0.273 0.2884 0.054 Uiso calc U . R 1 . .
C C10 -0.0434(9) 0.3503(2) 0.24326(17) 0.0480(16) Uani d . . . 1 . .
H H10 -0.1158 0.33 0.2168 0.058 Uiso calc U . R 1 . .
C C11 0.0544(8) 0.4145(2) 0.23997(16) 0.0435(15) Uani d . . . 1 . .
H H11 0.0485 0.4383 0.211 0.052 Uiso calc U . R 1 . .
C C12 0.1598(9) 0.4438(2) 0.27844(15) 0.0394(15) Uani d . . . 1 . .
H H12 0.227 0.4874 0.2757 0.047 Uiso calc U . R 1 . .
C C13 0.4417(8) 0.4880(2) 0.35769(16) 0.0304(13) Uani d . . . 1 . .
C C14 0.4625(8) 0.5440(2) 0.38911(15) 0.0322(13) Uani d . . . 1 . .
H H14 0.3652 0.5498 0.4124 0.039 Uiso calc U . R 1 . .
C C15 0.6253(8) 0.5904(2) 0.38590(15) 0.0297(13) Uani d . . . 1 . .
H H15 0.6423 0.6266 0.4082 0.036 Uiso calc U . R 1 . .
C C16 0.7653(8) 0.5857(2) 0.35095(15) 0.0278(12) Uani d . . . 1 . .
C C17 0.7401(7) 0.5298(2) 0.32010(15) 0.0275(12) Uani d . . . 1 . .
H H17 0.8331 0.525 0.2959 0.033 Uiso calc U . R 1 . .
C C18 0.5841(8) 0.4817(2) 0.32410(15) 0.0310(13) Uani d . . . 1 . .
H H18 0.5742 0.4434 0.3033 0.037 Uiso calc U . R 1 . .
C C19 0.9421(8) 0.6363(2) 0.34951(15) 0.0278(12) Uani d . . . 1 . .
C C20 1.0235(8) 0.6584(2) 0.30627(15) 0.0259(12) Uani d . . . 1 . .
C C21 1.2873(8) 0.7165(2) 0.34791(15) 0.0276(12) Uani d . . . 1 . .
C C22 1.4694(8) 0.7583(2) 0.34883(16) 0.0306(13) Uani d . . . 1 . .
H H22 1.5279 0.7706 0.3205 0.037 Uiso calc U . R 1 . .
C C23 1.5632(8) 0.7815(2) 0.39077(16) 0.0337(13) Uani d . . . 1 . .
C C24 1.7560(8) 0.8264(2) 0.39075(16) 0.0429(15) Uani d . . . 1 . .
H H24A 1.7273 0.8715 0.4048 0.064 Uiso calc U . R 1 . .
H H24B 1.7943 0.8333 0.3587 0.064 Uiso calc U . R 1 . .
H H24C 1.8718 0.8036 0.4088 0.064 Uiso calc U . R 1 . .
C C25 1.4706(8) 0.7638(2) 0.43296(16) 0.0318(13) Uani d . . . 1 . .
C C26 1.5763(8) 0.7886(2) 0.47872(15) 0.0431(15) Uani d . . . 1 . .
H H26A 1.4903 0.7758 0.5043 0.065 Uiso calc U . R 1 . .
H H26B 1.5921 0.8392 0.4779 0.065 Uiso calc U . R 1 . .
H H26C 1.7146 0.7669 0.4835 0.065 Uiso calc U . R 1 . .
C C27 1.2956(8) 0.7239(2) 0.43226(15) 0.0285(12) Uani d . . . 1 . .
H H27 1.2371 0.7124 0.4608 0.034 Uiso calc U . R 1 . .
C C28 1.1979(8) 0.6992(2) 0.38961(15) 0.0256(12) Uani d . . . 1 . .
C C29 0.9147(9) 0.6436(2) 0.25983(15) 0.0299(13) Uani d . . . 1 . .
C C30 0.7030(8) 0.6565(2) 0.25134(15) 0.0308(13) Uani d . . . 1 . .
H H30 0.6232 0.6724 0.2759 0.037 Uiso calc U . R 1 . .
C C31 0.6050(8) 0.6463(2) 0.20706(15) 0.0308(13) Uani d . . . 1 . .
H H31 0.4607 0.657 0.2012 0.037 Uiso calc U . R 1 . .
C C32 0.7201(9) 0.6204(2) 0.17153(15) 0.0286(13) Uani d . . . 1 . .
C C33 0.9311(8) 0.6075(2) 0.17985(16) 0.0345(13) Uani d . . . 1 . .
H H33 1.0105 0.591 0.1554 0.041 Uiso calc U . R 1 . .
C C34 1.0285(8) 0.6185(2) 0.22380(15) 0.0308(13) Uani d . . . 1 . .
H H34 1.1737 0.6089 0.2293 0.037 Uiso calc U . R 1 . .
C C35 0.6729(8) 0.5449(2) 0.10342(15) 0.0319(13) Uani d . . . 1 . .
C C36 0.6930(8) 0.5460(2) 0.05550(15) 0.0358(14) Uani d . . . 1 . .
H H36 0.6665 0.5876 0.0383 0.043 Uiso calc U . R 1 . .
C C37 0.7520(8) 0.4862(2) 0.03311(17) 0.0404(14) Uani d . . . 1 . .
H H37 0.7671 0.4872 0.0005 0.049 Uiso calc U . R 1 . .
C C38 0.7891(8) 0.4251(2) 0.05718(17) 0.0430(15) Uani d . . . 1 . .
H H38 0.8284 0.3843 0.0414 0.052 Uiso calc U . R 1 . .
C C39 0.7682(8) 0.4241(2) 0.10461(17) 0.0424(15) Uani d . . . 1 . .
H H39 0.7951 0.3825 0.1216 0.051 Uiso calc U . R 1 . .
C C40 0.7083(8) 0.4833(2) 0.12757(16) 0.0360(14) Uani d . . . 1 . .
H H40 0.6914 0.4817 0.1601 0.043 Uiso calc U . R 1 . .
C C41 0.4550(8) 0.6501(2) 0.10865(15) 0.0302(13) Uani d . . . 1 . .
C C42 0.4616(8) 0.7223(2) 0.11632(15) 0.0352(13) Uani d . . . 1 . .
H H42 0.5791 0.7425 0.1331 0.042 Uiso calc U . R 1 . .
C C43 0.2994(9) 0.7635(2) 0.09963(16) 0.0385(14) Uani d . . . 1 . .
H H43 0.3024 0.8117 0.1066 0.046 Uiso calc U . R 1 . .
C C44 0.1305(9) 0.7363(2) 0.07276(16) 0.0401(14) Uani d . . . 1 . .
H H44 0.0207 0.7658 0.0608 0.048 Uiso calc U . R 1 . .
C C45 0.1239(8) 0.6664(2) 0.06367(16) 0.0387(14) Uani d . . . 1 . .
H H45 0.0099 0.6471 0.0452 0.046 Uiso calc U . R 1 . .
C C46 0.2857(8) 0.6239(2) 0.08177(15) 0.0332(13) Uani d . . . 1 . .
H H46 0.2796 0.5755 0.0755 0.04 Uiso calc U . R 1 . .
N N1 0.2719(7) 0.44044(18) 0.36118(12) 0.0357(11) Uani d . . . 1 . .
N N2 1.0259(6) 0.65762(17) 0.39038(12) 0.0289(10) Uani d . . . 1 . .
N N3 1.1959(7) 0.69623(17) 0.30584(12) 0.0297(10) Uani d . . . 1 . .
N N4 0.6189(7) 0.60676(17) 0.12677(12) 0.0331(11) Uani d . . . 1 . .

loop_
_atom_site_aniso_label
_atom_site_aniso_U_11
_atom_site_aniso_U_22
_atom_site_aniso_U_33
_atom_site_aniso_U_12
_atom_site_aniso_U_13
_atom_site_aniso_U_23
C1 0.047(4) 0.020(2) 0.026(3) -0.004(3) -0.004(3) 0.000(2)
C2 0.053(4) 0.027(3) 0.022(3) -0.004(3) 0.000(3) 0.000(2)
C3 0.048(4) 0.034(3) 0.033(3) -0.002(3) 0.008(3) -0.006(2)
C4 0.070(5) 0.029(3) 0.020(3) -0.008(3) 0.003(3) 0.001(2)
C5 0.062(4) 0.029(3) 0.030(3) 0.006(3) -0.001(3) 0.004(2)
C6 0.041(4) 0.035(3) 0.033(3) 0.001(3) 0.005(3) 0.002(2)
C7 0.045(4) 0.029(3) 0.022(3) -0.002(3) 0.000(3) -0.003(2)
C8 0.059(4) 0.024(3) 0.032(3) -0.001(3) 0.001(3) -0.001(2)
C9 0.061(4) 0.031(3) 0.044(3) -0.006(3) 0.010(3) -0.007(3)
C10 0.062(5) 0.045(3) 0.036(3) -0.009(3) -0.002(3) -0.014(3)
C11 0.062(4) 0.044(3) 0.024(3) 0.003(3) 0.003(3) -0.005(2)
C12 0.066(4) 0.031(3) 0.021(3) 0.000(3) 0.002(3) -0.002(2)
C13 0.040(4) 0.029(3) 0.022(3) -0.005(3) 0.005(3) 0.003(2)
C14 0.042(4) 0.033(3) 0.022(3) 0.000(3) 0.004(3) 0.003(2)
C15 0.049(4) 0.025(2) 0.015(3) -0.003(3) 0.000(3) 0.002(2)
C16 0.038(4) 0.025(2) 0.020(3) 0.001(2) -0.002(3) 0.005(2)
C17 0.035(3) 0.027(2) 0.021(3) 0.001(2) 0.010(3) -0.002(2)
C18 0.046(4) 0.024(2) 0.024(3) -0.002(3) 0.007(3) -0.002(2)
C19 0.038(4) 0.026(3) 0.019(3) 0.006(2) 0.001(3) 0.002(2)
C20 0.038(4) 0.023(2) 0.016(3) 0.008(2) 0.001(3) -0.002(2)
C21 0.045(4) 0.022(2) 0.015(3) 0.004(2) 0.002(3) -0.002(2)
C22 0.045(4) 0.023(2) 0.024(3) -0.001(3) 0.005(3) -0.002(2)
C23 0.046(4) 0.023(2) 0.032(3) 0.002(3) 0.001(3) -0.003(2)
C24 0.052(4) 0.036(3) 0.041(3) -0.008(3) 0.003(3) -0.005(2)
C25 0.046(4) 0.024(2) 0.025(3) 0.003(3) -0.003(3) -0.002(2)
C26 0.066(4) 0.030(3) 0.031(3) -0.004(3) -0.009(3) -0.004(2)
C27 0.040(4) 0.030(2) 0.016(3) 0.002(3) 0.003(3) -0.002(2)
C28 0.033(3) 0.024(2) 0.020(3) 0.005(2) -0.001(3) 0.000(2)
C29 0.052(4) 0.018(2) 0.019(3) -0.007(3) 0.001(3) 0.001(2)
C30 0.045(4) 0.029(3) 0.019(3) 0.000(3) 0.007(3) 0.004(2)
C31 0.039(4) 0.028(2) 0.025(3) 0.000(2) 0.001(3) -0.002(2)
C32 0.049(4) 0.023(2) 0.014(3) -0.001(3) 0.004(3) 0.001(2)
C33 0.050(4) 0.029(3) 0.024(3) 0.003(3) 0.003(3) 0.003(2)
C34 0.045(4) 0.021(2) 0.025(3) -0.006(2) -0.004(3) 0.002(2)
C35 0.055(4) 0.021(2) 0.019(3) 0.000(3) -0.002(3) 0.000(2)
C36 0.056(4) 0.027(2) 0.024(3) 0.000(3) -0.003(3) -0.003(2)
C37 0.056(4) 0.037(3) 0.028(3) 0.001(3) 0.001(3) -0.009(2)
C38 0.059(4) 0.031(3) 0.038(3) 0.007(3) -0.006(3) -0.010(2)
C39 0.066(4) 0.025(3) 0.035(3) -0.002(3) -0.009(3) -0.001(2)
C40 0.057(4) 0.027(2) 0.025(3) -0.002(3) 0.001(3) -0.001(2)
C41 0.044(4) 0.026(3) 0.021(3) 0.003(3) -0.001(3) 0.002(2)
C42 0.046(4) 0.028(3) 0.031(3) -0.002(3) 0.004(3) -0.005(2)
C43 0.055(4) 0.030(3) 0.031(3) 0.010(3) 0.009(3) 0.006(2)
C44 0.053(4) 0.038(3) 0.029(3) 0.010(3) 0.002(3) 0.007(2)
C45 0.046(4) 0.049(3) 0.021(3) -0.002(3) -0.003(3) -0.004(2)
C46 0.042(4) 0.032(3) 0.026(3) -0.001(3) 0.006(3) 0.000(2)
N1 0.056(3) 0.040(2) 0.012(2) -0.011(2) 0.004(2) -0.0003(18)
N2 0.045(3) 0.022(2) 0.019(2) -0.002(2) -0.001(2) -0.0017(17)
N3 0.042(3) 0.026(2) 0.021(2) -0.001(2) 0.001(2) 0.0000(17)
N4 0.056(3) 0.028(2) 0.015(2) 0.006(2) -0.001(2) -0.0026(17)

loop_
_atom_type_symbol
_atom_type_description
_atom_type_scat_dispersion_real
_atom_type_scat_dispersion_imag
_atom_type_scat_source
C C 0.0033 0.0016 'International Tables Vol C Tables 4.2.6.8 and 6.1.1.4'
H H 0.0000 0.0000 'International Tables Vol C Tables 4.2.6.8 and 6.1.1.4'
N N 0.0061 0.0033 'International Tables Vol C Tables 4.2.6.8 and 6.1.1.4'

loop_
_geom_angle_atom_site_label_1
_geom_angle_atom_site_label_2
_geom_angle_atom_site_label_3
_geom_angle_site_symmetry_1
_geom_angle_site_symmetry_3
_geom_angle
C2 C1 C6 . . 120.4(5)
C2 C1 N1 . . 120.7(5)
C6 C1 N1 . . 118.8(5)
C1 C2 C3 . . 119.6(5)
C4 C3 C2 . . 119.8(5)
C5 C4 C3 . . 120.2(5)
C4 C5 C6 . . 120.2(5)
C1 C6 C5 . . 119.7(5)
C12 C7 C8 . . 118.9(4)
C12 C7 N1 . . 121.2(4)
C8 C7 N1 . . 119.8(4)
C9 C8 C7 . . 120.2(5)
C10 C9 C8 . . 121.0(5)
C9 C10 C11 . . 118.7(5)
C12 C11 C10 . . 120.5(5)
C11 C12 C7 . . 120.7(5)
C18 C13 C14 . . 118.6(4)
C18 C13 N1 . . 122.2(4)
C14 C13 N1 . . 119.1(4)
C15 C14 C13 . . 119.6(5)
C14 C15 C16 . . 122.0(4)
C15 C16 C17 . . 117.1(4)
C15 C16 C19 . . 120.1(4)
C17 C16 C19 . . 122.7(4)
C18 C17 C16 . . 121.4(4)
C17 C18 C13 . . 121.2(4)
N2 C19 C20 . . 121.7(4)
N2 C19 C16 . . 116.1(4)
C20 C19 C16 . . 122.1(4)
N3 C20 C19 . . 121.2(4)
N3 C20 C29 . . 115.9(4)
C19 C20 C29 . . 122.8(5)
N3 C21 C28 . . 121.0(4)
N3 C21 C22 . . 118.9(4)
C28 C21 C22 . . 120.0(4)
C23 C22 C21 . . 120.6(5)
C22 C23 C25 . . 118.9(5)
C22 C23 C24 . . 119.5(5)
C25 C23 C24 . . 121.6(4)
C27 C25 C23 . . 120.7(4)
C27 C25 C26 . . 120.8(5)
C23 C25 C26 . . 118.5(5)
C25 C27 C28 . . 121.2(5)
N2 C28 C21 . . 121.9(4)
N2 C28 C27 . . 119.5(4)
C21 C28 C27 . . 118.6(4)
C30 C29 C34 . . 119.0(4)
C30 C29 C20 . . 121.2(5)
C34 C29 C20 . . 119.8(5)
C29 C30 C31 . . 120.8(5)
C32 C31 C30 . . 119.6(5)
C33 C32 C31 . . 119.7(4)
C33 C32 N4 . . 120.3(4)
C31 C32 N4 . . 119.9(5)
C32 C33 C34 . . 120.4(5)
C33 C34 C29 . . 120.4(5)
C40 C35 C36 . . 119.1(4)
C40 C35 N4 . . 121.2(4)
C36 C35 N4 . . 119.7(4)
C37 C36 C35 . . 119.5(4)
C38 C37 C36 . . 121.4(4)
C37 C38 C39 . . 118.9(4)
C38 C39 C40 . . 120.6(4)
C39 C40 C35 . . 120.5(4)
C46 C41 C42 . . 117.5(5)
C46 C41 N4 . . 121.7(4)
C42 C41 N4 . . 120.8(5)
C43 C42 C41 . . 120.3(5)
C42 C43 C44 . . 121.3(5)
C45 C44 C43 . . 119.3(5)
C44 C45 C46 . . 119.5(5)
C41 C46 C45 . . 121.9(4)
C7 N1 C13 . . 121.5(4)
C7 N1 C1 . . 120.9(4)
C13 N1 C1 . . 117.5(4)
C19 N2 C28 . . 116.6(4)
C20 N3 C21 . . 117.3(4)
C41 N4 C35 . . 121.2(4)
C41 N4 C32 . . 120.4(4)
C35 N4 C32 . . 118.1(4)

loop_
_geom_bond_atom_site_label_1
_geom_bond_atom_site_label_2
_geom_bond_site_symmetry_2
_geom_bond_distance
C1 C2 . 1.376(6)
C1 C6 . 1.378(6)
C1 N1 . 1.433(5)
C2 C3 . 1.405(6)
C3 C4 . 1.381(6)
C4 C5 . 1.368(7)
C5 C6 . 1.400(6)
C7 C12 . 1.388(6)
C7 C8 . 1.388(6)
C7 N1 . 1.415(5)
C8 C9 . 1.383(6)
C9 C10 . 1.381(6)
C10 C11 . 1.393(6)
C11 C12 . 1.379(6)
C13 C18 . 1.376(6)
C13 C14 . 1.408(5)
C13 N1 . 1.430(6)
C14 C15 . 1.380(6)
C15 C16 . 1.393(6)
C16 C17 . 1.399(5)
C16 C19 . 1.495(6)
C17 C18 . 1.372(6)
C19 N2 . 1.326(5)
C19 C20 . 1.444(6)
C20 N3 . 1.322(6)
C20 C29 . 1.493(6)
C21 N3 . 1.367(5)
C21 C28 . 1.403(6)
C21 C22 . 1.415(6)
C22 C23 . 1.386(6)
C23 C25 . 1.427(6)
C23 C24 . 1.506(6)
C25 C27 . 1.357(6)
C25 C26 . 1.518(6)
C27 C28 . 1.422(6)
C28 N2 . 1.362(6)
C29 C30 . 1.383(6)
C29 C34 . 1.392(6)
C30 C31 . 1.397(6)
C31 C32 . 1.391(6)
C32 C33 . 1.378(6)
C32 N4 . 1.428(5)
C33 C34 . 1.389(6)
C35 C40 . 1.387(5)
C35 C36 . 1.394(6)
C35 N4 . 1.422(5)
C36 C37 . 1.386(5)
C37 C38 . 1.379(6)
C38 C39 . 1.380(6)
C39 C40 . 1.384(5)
C41 C46 . 1.384(6)
C41 C42 . 1.410(5)
C41 N4 . 1.412(5)
C42 C43 . 1.368(6)
C43 C44 . 1.390(6)
C44 C45 . 1.373(6)
C45 C46 . 1.394(6)
